data_4028943
loop_
_publ_author_name
'Bentabed-Ababsa, Ghenia'
'Derdour, Aicha'
'Roisnel, Thierry'
'S\'aez, Jose A.'
'P\'erez, Patricia'
'Chamorro, Eduardo'
'Domingo, Luis R.'
'Mongin, Florence'

_publ_section_title
;
 A Combined Experimental and Theoretical Study of the Polar [3 + 2]
 Cycloaddition of Electrophilically Activated Carbonyl Ylides with
 Aldehydes and Imines
;
_journal_issue 5
_journal_name_full 'The Journal of Organic Chemistry'
_journal_page_first 2120
_journal_page_last 2133
_journal_paper_doi 10.1021/jo8027104
_journal_volume 74
_journal_year 2009
_chemical_absolute_configuration rm
_chemical_compound_source 'synthesis as described'
_chemical_formula_moiety 'C21 H18 Cl1 N3 O3'
_chemical_formula_sum 'C21 H18 Cl N3 O3'
_chemical_formula_weight 395.83
_chemical_name_systematic
;
 ?
;
_space_group_IT_number 4
_symmetry_cell_setting monoclinic
_symmetry_Int_Tables_number 4
_symmetry_space_group_name_Hall 'P 2yb'
_symmetry_space_group_name_H-M 'P 1 21 1'
_atom_sites_solution_hydrogens geom
_atom_sites_solution_primary direct
_atom_sites_solution_secondary difmap
_cell_angle_alpha 90
_cell_angle_beta 101.203(6)
_cell_angle_gamma 90
_cell_formula_units_Z 2
_cell_length_a 7.1324(9)
_cell_length_b 7.4170(9)
_cell_length_c 18.265(2)
_cell_measurement_reflns_used 4011
_cell_measurement_temperature 100(2)
_cell_measurement_theta_max 27.4
_cell_measurement_theta_min 2.91
_cell_measurement_wavelength 0.71073
_cell_volume 947.8(2)
_computing_cell_refinement 'Bruker SMART'
_computing_data_collection 'Bruker SMART'
_computing_data_reduction 'Bruker SAINT'
_computing_molecular_graphics 'Ortep-3 for Windows (Farrugia, 1997)'
_computing_publication_material 'WinGX publication routines (Farrugia, 1999)'
_computing_structure_refinement 'SHELXL-97 (Sheldrick, 1997)'
_computing_structure_solution 'SIR97 (Altomare et al., 1999)'
_diffrn_ambient_temperature 100(2)
_diffrn_detector 'CCD plate'
_diffrn_measured_fraction_theta_full 0.956
_diffrn_measured_fraction_theta_max 0.938
_diffrn_measurement_device_type 'APEXII, Bruker-AXS'
_diffrn_measurement_method 'CCD rotation images, thin slices'
_diffrn_radiation_monochromator graphite
_diffrn_radiation_probe x-ray
_diffrn_radiation_type MoK\a
_diffrn_radiation_wavelength 0.71073
_diffrn_reflns_av_R_equivalents 0.051
_diffrn_reflns_av_unetI/netI 0.0643
_diffrn_reflns_limit_h_max 7
_diffrn_reflns_limit_h_min -9
_diffrn_reflns_limit_k_max 9
_diffrn_reflns_limit_k_min -9
_diffrn_reflns_limit_l_max 23
_diffrn_reflns_limit_l_min -22
_diffrn_reflns_number 9248
_diffrn_reflns_theta_full 25
_diffrn_reflns_theta_max 27.48
_diffrn_reflns_theta_min 2.91
_exptl_absorpt_coefficient_mu 0.229
_exptl_absorpt_correction_T_max 0.984
_exptl_absorpt_correction_T_min 0.921
_exptl_absorpt_correction_type multi-scan
_exptl_absorpt_process_details
;
  [Sheldrick, G.M. (2002). SADABS Bruker AXS Inc., Madison, Wisconsin, USA]
;
_exptl_crystal_colour colourless
_exptl_crystal_density_diffrn 1.387
_exptl_crystal_density_method 'not measured'
_exptl_crystal_description plate
_exptl_crystal_F_000 412
_exptl_crystal_size_max 0.32
_exptl_crystal_size_mid 0.28
_exptl_crystal_size_min 0.07
_refine_diff_density_max 0.536
_refine_diff_density_min -0.433
_refine_diff_density_rms 0.07
_refine_ls_abs_structure_details 'Flack H D (1983), Acta Cryst. A39, 876-881'
_refine_ls_abs_structure_Flack 0.33(7)
_refine_ls_extinction_method none
_refine_ls_goodness_of_fit_ref 1.077
_refine_ls_hydrogen_treatment constr
_refine_ls_matrix_type full
_refine_ls_number_parameters 255
_refine_ls_number_reflns 3807
_refine_ls_number_restraints 1
_refine_ls_restrained_S_all 1.076
_refine_ls_R_factor_all 0.0614
_refine_ls_R_factor_gt 0.049
_refine_ls_shift/su_max 0.001
_refine_ls_shift/su_mean 0
_refine_ls_structure_factor_coef Fsqd
_refine_ls_weighting_details 'calc w=1/[\s^2^(Fo^2^)+(0.0543P)^2^+0.2299P] where P=(Fo^2^+2Fc^2^)/3'
_refine_ls_weighting_scheme calc
_refine_ls_wR_factor_gt 0.1125
_refine_ls_wR_factor_ref 0.1187
_reflns_number_gt 3239
_reflns_number_total 3807
_reflns_threshold_expression >2sigma(I)
_cod_data_source_file jo8027104sup1.cif
_cod_data_source_block 31a
_cod_original_sg_symbol_H-M 'P 21'
_cod_database_code 4028943

loop_
_symmetry_equiv_pos_as_xyz
'x, y, z'
'-x, y+1/2, -z'

loop_
_atom_site_label
_atom_site_type_symbol
_atom_site_fract_x
_atom_site_fract_y
_atom_site_fract_z
_atom_site_U_iso_or_equiv
_atom_site_adp_type
_atom_site_occupancy
_atom_site_calc_flag
_atom_site_refinement_flags
C1 C 0.5787(4) 0.1113(4) 0.84978(15) 0.0187(6) Uani 1 d .
H1 H 0.696 0.046 0.8753 0.022 Uiso 1 calc R
C2 C 0.6133(4) 0.0661(4) 0.72794(16) 0.0187(6) Uani 1 d .
H2 H 0.7393 0.0032 0.7415 0.022 Uiso 1 calc R
C3 C 0.6402(4) 0.2707(4) 0.74730(16) 0.0196(6) Uani 1 d .
C4 C 0.4449(4) 0.1364(4) 0.90288(15) 0.0172(6) Uani 1 d .
C5 C 0.4847(4) 0.0700(4) 0.97520(16) 0.0209(6) Uani 1 d .
H5 H 0.6034 0.0117 0.9931 0.025 Uiso 1 calc R
C6 C 0.3537(4) 0.0875(4) 1.02184(16) 0.0212(6) Uani 1 d .
H6 H 0.3813 0.0412 1.0713 0.025 Uiso 1 calc R
C7 C 0.1812(4) 0.1742(4) 0.99480(16) 0.0203(6) Uani 1 d .
C8 C 0.1386(4) 0.2428(4) 0.92293(16) 0.0225(7) Uani 1 d .
H8 H 0.0201 0.3017 0.9054 0.027 Uiso 1 calc R
C9 C 0.2709(3) 0.2246(4) 0.87697(15) 0.0184(6) Uani 1 d .
H9 H 0.2435 0.272 0.8277 0.022 Uiso 1 calc R
C10 C 0.4769(4) -0.1807(4) 0.78836(16) 0.0220(6) Uani 1 d .
H10A H 0.5928 -0.2257 0.8223 0.026 Uiso 1 calc R
H10B H 0.4732 -0.2364 0.7388 0.026 Uiso 1 calc R
C11 C 0.3016(4) -0.2420(4) 0.81789(16) 0.0235(6) Uani 1 d .
H11A H 0.3081 -0.1919 0.8686 0.028 Uiso 1 calc R
H11B H 0.3031 -0.3751 0.822 0.028 Uiso 1 calc R
C12 C 0.1144(4) -0.1830(4) 0.76811(18) 0.0273(7) Uani 1 d .
H12A H 0.1089 -0.051 0.766 0.041 Uiso 1 calc R
H12B H 0.0065 -0.2289 0.7886 0.041 Uiso 1 calc R
H12C H 0.1076 -0.2312 0.7177 0.041 Uiso 1 calc R
C13 C 0.5262(4) 0.0266(4) 0.64779(16) 0.0192(6) Uani 1 d .
C14 C 0.3256(4) 0.0374(4) 0.62375(16) 0.0207(6) Uani 1 d .
H14 H 0.2435 0.0656 0.6573 0.025 Uiso 1 calc R
C15 C 0.0688(4) -0.0367(6) 0.43838(18) 0.0372(9) Uani 1 d .
H15A H 0.0058 0.0592 0.4046 0.045 Uiso 1 calc R
H15B H -0.0018 -0.1508 0.4252 0.045 Uiso 1 calc R
C16 C 0.5673(4) -0.0472(5) 0.52193(17) 0.0276(7) Uani 1 d .
H16 H 0.6471 -0.0745 0.4874 0.033 Uiso 1 calc R
C17 C 0.6413(4) -0.0168(4) 0.59767(16) 0.0239(7) Uani 1 d .
H17 H 0.7753 -0.0262 0.6152 0.029 Uiso 1 calc R
C18 C 0.3705(4) -0.0352(4) 0.50051(16) 0.0249(7) Uani 1 d .
C19 C 0.2564(4) 0.0055(4) 0.55033(17) 0.0232(6) Uani 1 d .
C20 C 0.8312(4) 0.3355(4) 0.73685(16) 0.0217(6) Uani 1 d .
C21 C 0.4907(4) 0.3857(4) 0.70231(16) 0.0208(6) Uani 1 d .
N1 N 0.4931(3) 0.0167(3) 0.78111(13) 0.0171(5) Uani 1 d .
N2 N 0.9813(3) 0.3770(4) 0.73048(15) 0.0316(7) Uani 1 d .
N3 N 0.3754(3) 0.4764(3) 0.66772(14) 0.0278(6) Uani 1 d .
O1 O 0.6307(3) 0.2858(3) 0.82422(11) 0.0226(5) Uani 1 d .
O2 O 0.2633(3) -0.0571(3) 0.43002(12) 0.0362(6) Uani 1 d .
O3 O 0.0669(3) 0.0095(4) 0.51378(11) 0.0342(6) Uani 1 d .
Cl1 Cl 0.01664(10) 0.20190(10) 1.05304(4) 0.0301(2) Uani 1 d .

loop_
_atom_site_aniso_label
_atom_site_aniso_U_11
_atom_site_aniso_U_22
_atom_site_aniso_U_33
_atom_site_aniso_U_23
_atom_site_aniso_U_13
_atom_site_aniso_U_12
C1 0.0150(13) 0.0208(15) 0.0207(14) 0.0010(11) 0.0045(12) 0.0004(11)
C2 0.0123(12) 0.0232(14) 0.0230(15) 0.0030(12) 0.0093(12) 0.0006(11)
C3 0.0156(12) 0.0247(14) 0.0193(14) 0.0007(12) 0.0056(11) -0.0057(12)
C4 0.0131(12) 0.0185(12) 0.0206(14) -0.0014(11) 0.0049(11) -0.0022(11)
C5 0.0174(13) 0.0215(14) 0.0242(15) 0.0001(12) 0.0052(12) 0.0029(12)
C6 0.0256(15) 0.0170(14) 0.0212(15) 0.0001(12) 0.0047(12) -0.0007(12)
C7 0.0178(12) 0.0184(15) 0.0282(15) -0.0054(12) 0.0131(12) -0.0027(11)
C8 0.0148(12) 0.0229(16) 0.0298(16) -0.0037(12) 0.0045(12) 0.0001(11)
C9 0.0152(12) 0.0184(14) 0.0211(14) 0.0000(12) 0.0025(11) 0.0013(11)
C10 0.0197(13) 0.0223(14) 0.0252(16) -0.0006(12) 0.0070(12) 0.0015(12)
C11 0.0237(14) 0.0197(13) 0.0279(16) -0.0003(12) 0.0072(12) -0.0035(12)
C12 0.0206(14) 0.0311(17) 0.0317(17) 0.0000(13) 0.0087(13) -0.0064(13)
C13 0.0140(12) 0.0220(14) 0.0230(14) 0.0001(12) 0.0070(12) -0.0002(11)
C14 0.0156(12) 0.0264(15) 0.0226(15) -0.0016(12) 0.0099(12) -0.0009(12)
C15 0.0194(14) 0.066(3) 0.0254(17) -0.0075(17) 0.0036(13) -0.0031(16)
C16 0.0172(14) 0.0409(18) 0.0269(16) -0.0041(14) 0.0099(13) 0.0026(13)
C17 0.0159(13) 0.0291(16) 0.0272(16) -0.0020(13) 0.0054(13) 0.0013(13)
C18 0.0204(14) 0.0363(18) 0.0192(14) -0.0041(13) 0.0069(13) -0.0015(13)
C19 0.0116(12) 0.0295(15) 0.0285(15) -0.0018(13) 0.0038(12) -0.0015(12)
C20 0.0187(13) 0.0269(15) 0.0184(14) 0.0023(12) 0.0013(12) -0.0010(12)
C21 0.0172(13) 0.0243(15) 0.0237(15) -0.0053(12) 0.0105(12) -0.0047(12)
N1 0.0157(10) 0.0180(11) 0.0191(11) 0.0001(9) 0.0067(9) -0.0018(9)
N2 0.0198(12) 0.0464(17) 0.0279(14) 0.0114(13) 0.0031(11) -0.0082(12)
N3 0.0219(12) 0.0302(15) 0.0325(15) -0.0022(12) 0.0083(12) -0.0004(11)
O1 0.0224(10) 0.0261(11) 0.0209(11) -0.0016(8) 0.0083(9) -0.0077(9)
O2 0.0213(10) 0.0640(17) 0.0229(11) -0.0115(11) 0.0030(9) 0.0022(11)
O3 0.0152(9) 0.0634(16) 0.0227(11) -0.0089(11) 0.0006(9) 0.0009(10)
Cl1 0.0245(4) 0.0319(4) 0.0392(4) -0.0034(4) 0.0193(3) -0.0008(3)

loop_
_atom_type_symbol
_atom_type_description
_atom_type_scat_dispersion_real
_atom_type_scat_dispersion_imag
_atom_type_scat_source
C C 0.0033 0.0016 'International Tables Vol C Tables 4.2.6.8 and 6.1.1.4'
H H 0 0 'International Tables Vol C Tables 4.2.6.8 and 6.1.1.4'
N N 0.0061 0.0033 'International Tables Vol C Tables 4.2.6.8 and 6.1.1.4'
O O 0.0106 0.006 'International Tables Vol C Tables 4.2.6.8 and 6.1.1.4'
Cl Cl 0.1484 0.1585 'International Tables Vol C Tables 4.2.6.8 and 6.1.1.4'

loop_
_geom_angle_atom_site_label_1
_geom_angle_atom_site_label_2
_geom_angle_atom_site_label_3
_geom_angle
O1 C1 N1 104.0(2)
O1 C1 C4 109.4(2)
N1 C1 C4 113.7(2)
O1 C1 H1 109.8
N1 C1 H1 109.8
C4 C1 H1 109.8
N1 C2 C13 114.4(2)
N1 C2 C3 99.0(2)
C13 C2 C3 114.8(2)
N1 C2 H2 109.4
C13 C2 H2 109.4
C3 C2 H2 109.4
O1 C3 C21 109.5(2)
O1 C3 C20 108.7(2)
C21 C3 C20 108.6(2)
O1 C3 C2 105.8(2)
C21 C3 C2 113.0(2)
C20 C3 C2 111.1(3)
C5 C4 C9 119.5(3)
C5 C4 C1 122.3(2)
C9 C4 C1 118.2(2)
C4 C5 C6 120.9(3)
C4 C5 H5 119.5
C6 C5 H5 119.5
C5 C6 C7 118.7(3)
C5 C6 H6 120.7
C7 C6 H6 120.7
C8 C7 C6 121.5(3)
C8 C7 Cl1 119.0(2)
C6 C7 Cl1 119.5(2)
C7 C8 C9 119.2(2)
C7 C8 H8 120.4
C9 C8 H8 120.4
C8 C9 C4 120.2(2)
C8 C9 H9 119.9
C4 C9 H9 119.9
N1 C10 C11 114.3(2)
N1 C10 H10A 108.7
C11 C10 H10A 108.7
N1 C10 H10B 108.7
C11 C10 H10B 108.7
H10A C10 H10B 107.6
C10 C11 C12 112.7(2)
C10 C11 H11A 109
C12 C11 H11A 109
C10 C11 H11B 109
C12 C11 H11B 109
H11A C11 H11B 107.8
C11 C12 H12A 109.5
C11 C12 H12B 109.5
H12A C12 H12B 109.5
C11 C12 H12C 109.5
H12A C12 H12C 109.5
H12B C12 H12C 109.5
C17 C13 C14 120.2(2)
C17 C13 C2 120.3(2)
C14 C13 C2 119.5(3)
C19 C14 C13 116.6(3)
C19 C14 H14 121.7
C13 C14 H14 121.7
O3 C15 O2 108.7(2)
O3 C15 H15A 110
O2 C15 H15A 110
O3 C15 H15B 110
O2 C15 H15B 110
H15A C15 H15B 108.3
C18 C16 C17 115.8(3)
C18 C16 H16 122.1
C17 C16 H16 122.1
C13 C17 C16 122.3(2)
C13 C17 H17 118.9
C16 C17 H17 118.9
C19 C18 O2 110.8(2)
C19 C18 C16 121.9(3)
O2 C18 C16 127.3(3)
C14 C19 C18 123.2(2)
C14 C19 O3 127.2(3)
C18 C19 O3 109.6(2)
N2 C20 C3 176.5(3)
N3 C21 C3 179.4(3)
C2 N1 C1 104.4(2)
C2 N1 C10 112.0(2)
C1 N1 C10 115.2(2)
C3 O1 C1 108.19(19)
C18 O2 C15 105.2(2)
C19 O3 C15 105.6(2)

loop_
_geom_bond_atom_site_label_1
_geom_bond_atom_site_label_2
_geom_bond_distance
C1 O1 1.448(3)
C1 N1 1.463(3)
C1 C4 1.499(4)
C1 H1 1
C2 N1 1.462(4)
C2 C13 1.504(4)
C2 C3 1.561(4)
C2 H2 1
C3 O1 1.424(3)
C3 C21 1.484(4)
C3 C20 1.491(4)
C4 C5 1.387(4)
C4 C9 1.401(3)
C5 C6 1.387(4)
C5 H5 0.95
C6 C7 1.391(4)
C6 H6 0.95
C7 C8 1.386(4)
C7 Cl1 1.743(3)
C8 C9 1.386(4)
C8 H8 0.95
C9 H9 0.95
C10 N1 1.476(4)
C10 C11 1.525(4)
C10 H10A 0.99
C10 H10B 0.99
C11 C12 1.526(4)
C11 H11A 0.99
C11 H11B 0.99
C12 H12A 0.98
C12 H12B 0.98
C12 H12C 0.98
C13 C17 1.381(4)
C13 C14 1.415(3)
C14 C19 1.357(4)
C14 H14 0.95
C15 O3 1.422(4)
C15 O2 1.433(4)
C15 H15A 0.99
C15 H15B 0.99
C16 C18 1.385(4)
C16 C17 1.400(4)
C16 H16 0.95
C17 H17 0.95
C18 C19 1.367(5)
C18 O2 1.373(3)
C19 O3 1.387(3)
C20 N2 1.142(4)
C21 N3 1.151(4)

loop_
_geom_torsion_atom_site_label_1
_geom_torsion_atom_site_label_2
_geom_torsion_atom_site_label_3
_geom_torsion_atom_site_label_4
_geom_torsion
N1 C2 C3 O1 29.8(2)
C13 C2 C3 O1 152.0(2)
N1 C2 C3 C21 -90.0(3)
C13 C2 C3 C21 32.2(4)
N1 C2 C3 C20 147.6(2)
C13 C2 C3 C20 -90.2(3)
O1 C1 C4 C5 -122.6(3)
N1 C1 C4 C5 121.6(3)
O1 C1 C4 C9 59.8(3)
N1 C1 C4 C9 -56.0(3)
C9 C4 C5 C6 0.9(4)
C1 C4 C5 C6 -176.7(3)
C4 C5 C6 C7 -0.3(4)
C5 C6 C7 C8 -0.1(4)
C5 C6 C7 Cl1 -178.6(2)
C6 C7 C8 C9 0.0(4)
Cl1 C7 C8 C9 178.6(2)
C7 C8 C9 C4 0.5(4)
C5 C4 C9 C8 -0.9(4)
C1 C4 C9 C8 176.7(2)
N1 C10 C11 C12 59.9(3)
N1 C2 C13 C17 -149.1(3)
C3 C2 C13 C17 97.5(3)
N1 C2 C13 C14 32.1(4)
C3 C2 C13 C14 -81.3(4)
C17 C13 C14 C19 -0.7(4)
C2 C13 C14 C19 178.1(3)
C14 C13 C17 C16 1.5(5)
C2 C13 C17 C16 -177.3(3)
C18 C16 C17 C13 -1.4(5)
C17 C16 C18 C19 0.6(5)
C17 C16 C18 O2 179.2(3)
C13 C14 C19 C18 -0.1(5)
C13 C14 C19 O3 -179.5(3)
O2 C18 C19 C14 -178.7(3)
C16 C18 C19 C14 0.2(5)
O2 C18 C19 O3 0.8(4)
C16 C18 C19 O3 179.6(3)
C13 C2 N1 C1 -164.5(2)
C3 C2 N1 C1 -42.0(2)
C13 C2 N1 C10 70.2(3)
C3 C2 N1 C10 -167.2(2)
O1 C1 N1 C2 40.1(2)
C4 C1 N1 C2 159.1(2)
O1 C1 N1 C10 163.3(2)
C4 C1 N1 C10 -77.7(3)
C11 C10 N1 C2 -157.9(2)
C11 C10 N1 C1 83.0(3)
C21 C3 O1 C1 115.6(2)
C20 C3 O1 C1 -125.8(2)
C2 C3 O1 C1 -6.5(3)
N1 C1 O1 C3 -19.8(3)
C4 C1 O1 C3 -141.7(2)
C19 C18 O2 C15 -2.9(4)
C16 C18 O2 C15 178.3(3)
O3 C15 O2 C18 4.0(4)
C14 C19 O3 C15 -178.8(3)
C18 C19 O3 C15 1.8(4)
O2 C15 O3 C19 -3.6(4)
